data_4074495
loop_
_publ_author_name
'Suyama, Ken-ichi'
'Gunji, Takahiro'
'Arimitsu, Koji'
'Abe, Yoshimoto'

_publ_section_title
;
 Synthesis and Structure of Ladder Oligosilsesquioxanes:&#x00A0; Tricyclic
 Ladder Oligomethylsilsesquioxanes
;
_journal_issue 23
_journal_name_full Organometallics
_journal_page_first 5587
_journal_paper_doi 10.1021/om060705v
_journal_volume 25
_journal_year 2006
_chemical_formula_moiety 'C24 H60 O14 Si8'
_chemical_formula_sum 'C24 H60 O14 Si8'
_chemical_formula_weight 797.44
_chemical_name_common 5d
_chemical_name_systematic
; 
 ? 
;
_space_group_IT_number 2
_symmetry_cell_setting triclinic
_symmetry_space_group_name_Hall '-P 1'
_symmetry_space_group_name_H-M 'P -1'
_atom_sites_solution_hydrogens geom
_atom_sites_solution_primary direct
_atom_sites_solution_secondary difmap
_audit_creation_method SHELXL-97
_cell_angle_alpha 76.599(2)
_cell_angle_beta 78.407(2)
_cell_angle_gamma 83.239(2)
_cell_formula_units_Z 2
_cell_length_a 8.5654(14)
_cell_length_b 13.721(2)
_cell_length_c 19.278(3)
_cell_measurement_reflns_used 5041
_cell_measurement_temperature 90
_cell_measurement_theta_max 27.85
_cell_measurement_theta_min 2.43
_cell_volume 2153.0(6)
_computing_cell_refinement 'Bruker SMART'
_computing_data_collection 'Bruker SMART'
_computing_data_reduction 'Bruker SAINT'
_computing_molecular_graphics 'Bruker SHELXTL'
_computing_publication_material 'Bruker SHELXTL'
_computing_structure_refinement 'SHELXL-97 (Sheldrick, 1997)'
_computing_structure_solution 'SHELXS-97 (Sheldrick, 1990)'
_diffrn_ambient_temperature 90
_diffrn_detector_area_resol_mean 8.333
_diffrn_measured_fraction_theta_full 0.973
_diffrn_measured_fraction_theta_max 0.973
_diffrn_measurement_device_type 'CCD area detector'
_diffrn_measurement_method 'phi and omega scans'
_diffrn_radiation_monochromator graphite
_diffrn_radiation_source 'fine-focus sealed tube'
_diffrn_radiation_type MoK\a
_diffrn_radiation_wavelength 0.71073
_diffrn_reflns_av_R_equivalents 0.0324
_diffrn_reflns_av_sigmaI/netI 0.0409
_diffrn_reflns_limit_h_max 11
_diffrn_reflns_limit_h_min -11
_diffrn_reflns_limit_k_max 17
_diffrn_reflns_limit_k_min -17
_diffrn_reflns_limit_l_max 25
_diffrn_reflns_limit_l_min -25
_diffrn_reflns_number 27810
_diffrn_reflns_theta_full 27.93
_diffrn_reflns_theta_max 27.93
_diffrn_reflns_theta_min 1.53
_exptl_absorpt_coefficient_mu 0.302
_exptl_absorpt_correction_T_max 0.9851
_exptl_absorpt_correction_T_min 0.9618
_exptl_absorpt_correction_type empirical
_exptl_absorpt_process_details
;
SADABS Sheldrick 1996
;
_exptl_crystal_colour colorless
_exptl_crystal_density_diffrn 1.230
_exptl_crystal_density_method 'not measured'
_exptl_crystal_description block
_exptl_crystal_F_000 856
_exptl_crystal_size_max 0.13
_exptl_crystal_size_mid 0.09
_exptl_crystal_size_min 0.05
_refine_diff_density_max 0.944
_refine_diff_density_min -0.430
_refine_diff_density_rms 0.073
_refine_ls_extinction_method none
_refine_ls_goodness_of_fit_ref 1.153
_refine_ls_hydrogen_treatment constr
_refine_ls_matrix_type full
_refine_ls_number_parameters 435
_refine_ls_number_reflns 10054
_refine_ls_number_restraints 0
_refine_ls_restrained_S_all 1.153
_refine_ls_R_factor_all 0.0702
_refine_ls_R_factor_gt 0.0554
_refine_ls_shift/su_max 0.001
_refine_ls_shift/su_mean 0.000
_refine_ls_structure_factor_coef Fsqd
_refine_ls_weighting_details 'calc w=1/[\s^2^(Fo^2^)+(0.0309P)^2^+3.9317P] where P=(Fo^2^+2Fc^2^)/3'
_refine_ls_weighting_scheme calc
_refine_ls_wR_factor_gt 0.1225
_refine_ls_wR_factor_ref 0.1279
_reflns_number_gt 8202
_reflns_number_total 10054
_reflns_threshold_expression >2sigma(I)
_cod_data_source_file om060705vsi20060804_054045.cif
_cod_data_source_block 5d
_cod_depositor_comments
;
The following automatic conversions were performed:

'_symmetry_cell_setting' value 'Triclinic' changed to 'triclinic'
according to /home/saulius/struct/CIF-dictionaries/cif_core.dic
dictionary named 'cif_core.dic' version 2.4.1 from 2010-06-29.

Automatic conversion script
Id: cif_fix_values 1715 2011-07-08 13:25:40Z adriana 
;
_cod_original_sg_symbol_H-M P-1
_cod_database_code 4074495

loop_
_symmetry_equiv_pos_as_xyz
'x, y, z'
'-x, -y, -z'

loop_
_atom_site_label
_atom_site_type_symbol
_atom_site_fract_x
_atom_site_fract_y
_atom_site_fract_z
_atom_site_U_iso_or_equiv
_atom_site_adp_type
_atom_site_occupancy
_atom_site_symmetry_multiplicity
_atom_site_calc_flag
_atom_site_refinement_flags
C1 C 0.9097(4) 0.1035(2) 0.15670(17) 0.0312(7) Uani 1 1 d .
C2 C 0.9819(5) 0.1768(3) 0.1864(3) 0.0533(11) Uani 1 1 d .
H2A H 0.9891 0.2411 0.1513 0.080 Uiso 1 1 calc R
H2B H 1.0890 0.1500 0.1952 0.080 Uiso 1 1 calc R
H2C H 0.9144 0.1868 0.2321 0.080 Uiso 1 1 calc R
C3 C 0.8958(5) 0.0035(3) 0.2113(2) 0.0441(9) Uani 1 1 d .
H3A H 0.8272 0.0140 0.2566 0.066 Uiso 1 1 calc R
H3B H 1.0022 -0.0239 0.2208 0.066 Uiso 1 1 calc R
H3C H 0.8491 -0.0437 0.1916 0.066 Uiso 1 1 calc R
C4 C 1.0051(5) 0.0876(4) 0.0843(2) 0.0717(16) Uani 1 1 d .
H4A H 0.9477 0.0459 0.0644 0.108 Uiso 1 1 calc R
H4B H 1.1100 0.0539 0.0912 0.108 Uiso 1 1 calc R
H4C H 1.0191 0.1527 0.0506 0.108 Uiso 1 1 calc R
C5 C 0.4515(4) 0.2352(2) 0.12547(17) 0.0265(6) Uani 1 1 d .
H5A H 0.4076 0.1702 0.1319 0.040 Uiso 1 1 calc R
H5B H 0.3989 0.2859 0.0910 0.040 Uiso 1 1 calc R
H5C H 0.4329 0.2553 0.1722 0.040 Uiso 1 1 calc R
C6 C 0.5052(4) 0.1520(2) -0.12329(17) 0.0263(6) Uani 1 1 d .
C7 C 0.5232(5) 0.0523(3) -0.1458(3) 0.0528(11) Uani 1 1 d .
H7A H 0.5979 0.0567 -0.1920 0.079 Uiso 1 1 calc R
H7B H 0.4189 0.0358 -0.1515 0.079 Uiso 1 1 calc R
H7C H 0.5643 -0.0001 -0.1086 0.079 Uiso 1 1 calc R
C8 C 0.3925(4) 0.1484(3) -0.05115(19) 0.0438(9) Uani 1 1 d .
H8A H 0.4351 0.0974 -0.0135 0.066 Uiso 1 1 calc R
H8B H 0.2872 0.1313 -0.0551 0.066 Uiso 1 1 calc R
H8C H 0.3825 0.2142 -0.0383 0.066 Uiso 1 1 calc R
C9 C 0.4476(4) 0.2365(3) -0.18054(19) 0.0400(8) Uani 1 1 d .
H9A H 0.4396 0.3002 -0.1648 0.060 Uiso 1 1 calc R
H9B H 0.3423 0.2234 -0.1875 0.060 Uiso 1 1 calc R
H9C H 0.5234 0.2405 -0.2263 0.060 Uiso 1 1 calc R
C10 C 0.9492(4) 0.2397(3) -0.10968(18) 0.0321(7) Uani 1 1 d .
H10A H 0.9986 0.1709 -0.1023 0.048 Uiso 1 1 calc R
H10B H 0.9971 0.2790 -0.0841 0.048 Uiso 1 1 calc R
H10C H 0.9668 0.2704 -0.1616 0.048 Uiso 1 1 calc R
C11 C 0.7888(3) 0.5236(2) -0.18024(15) 0.0251(6) Uani 1 1 d .
H11A H 0.7434 0.5217 -0.2226 0.038 Uiso 1 1 calc R
H11B H 0.8923 0.4844 -0.1821 0.038 Uiso 1 1 calc R
H11C H 0.8035 0.5934 -0.1803 0.038 Uiso 1 1 calc R
C12 C 0.8484(4) 0.5162(2) 0.08836(16) 0.0263(6) Uani 1 1 d .
H12A H 0.8325 0.5014 0.1414 0.039 Uiso 1 1 calc R
H12B H 0.8330 0.5888 0.0702 0.039 Uiso 1 1 calc R
H12C H 0.9572 0.4922 0.0689 0.039 Uiso 1 1 calc R
C13 C 0.5931(4) 0.4127(3) 0.3386(2) 0.0365(8) Uani 1 1 d .
C14 C 0.7031(5) 0.3450(3) 0.2932(3) 0.0578(12) Uani 1 1 d .
H14A H 0.6948 0.2746 0.3184 0.087 Uiso 1 1 calc R
H14B H 0.8138 0.3623 0.2863 0.087 Uiso 1 1 calc R
H14C H 0.6709 0.3550 0.2459 0.087 Uiso 1 1 calc R
C15 C 0.6369(6) 0.3987(5) 0.4110(3) 0.088(2) Uani 1 1 d .
H15A H 0.5587 0.4375 0.4406 0.132 Uiso 1 1 calc R
H15B H 0.7433 0.4221 0.4055 0.132 Uiso 1 1 calc R
H15C H 0.6376 0.3274 0.4347 0.132 Uiso 1 1 calc R
C16 C 0.5976(5) 0.5201(3) 0.2953(2) 0.0484(10) Uani 1 1 d .
H16A H 0.5666 0.5241 0.2485 0.073 Uiso 1 1 calc R
H16B H 0.7061 0.5417 0.2874 0.073 Uiso 1 1 calc R
H16C H 0.5231 0.5641 0.3222 0.073 Uiso 1 1 calc R
C17 C 0.1470(4) 0.2990(2) 0.35967(19) 0.0318(7) Uani 1 1 d .
H17A H 0.0889 0.3652 0.3578 0.048 Uiso 1 1 calc R
H17B H 0.0791 0.2474 0.3909 0.048 Uiso 1 1 calc R
H17C H 0.1755 0.2858 0.3107 0.048 Uiso 1 1 calc R
C18 C -0.0492(4) 0.3199(3) 0.61932(19) 0.0412(9) Uani 1 1 d .
C19 C -0.1248(5) 0.2278(4) 0.6680(3) 0.0630(13) Uani 1 1 d .
H19A H -0.0911 0.1698 0.6456 0.095 Uiso 1 1 calc R
H19B H -0.2415 0.2395 0.6749 0.095 Uiso 1 1 calc R
H19C H -0.0908 0.2146 0.7152 0.095 Uiso 1 1 calc R
C20 C -0.0935(7) 0.4093(4) 0.6539(3) 0.0852(18) Uani 1 1 d .
H20A H -0.0637 0.3933 0.7020 0.128 Uiso 1 1 calc R
H20B H -0.2090 0.4263 0.6587 0.128 Uiso 1 1 calc R
H20C H -0.0368 0.4667 0.6235 0.128 Uiso 1 1 calc R
C21 C -0.0974(5) 0.3392(4) 0.5462(2) 0.0692(15) Uani 1 1 d .
H21A H -0.0406 0.3950 0.5136 0.104 Uiso 1 1 calc R
H21B H -0.2129 0.3564 0.5513 0.104 Uiso 1 1 calc R
H21C H -0.0701 0.2787 0.5261 0.104 Uiso 1 1 calc R
C22 C 0.4393(4) 0.2293(3) 0.6007(2) 0.0394(8) Uani 1 1 d .
H22A H 0.4705 0.2953 0.6017 0.059 Uiso 1 1 calc R
H22B H 0.5251 0.1957 0.5706 0.059 Uiso 1 1 calc R
H22C H 0.4203 0.1884 0.6501 0.059 Uiso 1 1 calc R
C23 C 0.0779(4) -0.0550(3) 0.58894(18) 0.0378(8) Uani 1 1 d .
H23A H 0.0478 -0.0608 0.6415 0.057 Uiso 1 1 calc R
H23B H 0.1072 -0.1220 0.5785 0.057 Uiso 1 1 calc R
H23C H -0.0127 -0.0235 0.5657 0.057 Uiso 1 1 calc R
C24 C 0.3709(4) 0.0517(3) 0.31589(16) 0.0332(7) Uani 1 1 d .
H24A H 0.4494 0.0776 0.2729 0.050 Uiso 1 1 calc R
H24B H 0.2661 0.0873 0.3114 0.050 Uiso 1 1 calc R
H24C H 0.3642 -0.0203 0.3200 0.050 Uiso 1 1 calc R
O1 O 0.7011(2) 0.19140(15) 0.01242(11) 0.0252(4) Uani 1 1 d .
O2 O 0.6439(2) 0.35044(14) -0.08755(11) 0.0239(4) Uani 1 1 d .
O3 O 0.7101(2) 0.49129(14) -0.02721(10) 0.0187(4) Uani 1 1 d .
O4 O 0.7445(2) 0.33182(14) 0.07788(10) 0.0204(4) Uani 1 1 d .
O5 O 0.5253(2) 0.47745(14) 0.10202(10) 0.0186(4) Uani 1 1 d .
O6 O 0.7471(2) 0.14028(15) 0.14947(11) 0.0235(4) Uani 1 1 d .
O7 O 0.6646(2) 0.16903(15) -0.11672(11) 0.0253(4) Uani 1 1 d .
O8 O 0.2862(3) 0.31063(16) 0.47970(12) 0.0294(5) Uani 1 1 d .
O9 O 0.1962(2) 0.13709(15) 0.56037(11) 0.0244(4) Uani 1 1 d .
O10 O 0.3143(2) 0.01836(15) 0.46931(10) 0.0236(4) Uani 1 1 d .
O11 O 0.4349(3) 0.18907(15) 0.39672(11) 0.0262(5) Uani 1 1 d .
O12 O 0.3878(2) -0.02043(15) 0.60084(10) 0.0250(4) Uani 1 1 d .
O13 O 0.4312(2) 0.38679(15) 0.34525(11) 0.0264(5) Uani 1 1 d .
O14 O 0.1208(3) 0.30234(17) 0.61327(12) 0.0344(5) Uani 1 1 d .
Si1 Si 0.66771(9) 0.22427(6) 0.09034(4) 0.01980(16) Uani 1 1 d .
Si2 Si 0.73351(9) 0.23774(6) -0.07431(4) 0.02064(17) Uani 1 1 d .
Si3 Si 0.65251(9) 0.47000(5) -0.09735(4) 0.01564(15) Uani 1 1 d .
Si4 Si 0.70376(8) 0.45245(5) 0.05952(4) 0.01514(15) Uani 1 1 d .
Si5 Si 0.32978(10) 0.29632(6) 0.39652(4) 0.02255(17) Uani 1 1 d .
Si6 Si 0.25538(10) 0.24494(6) 0.56248(5) 0.02494(18) Uani 1 1 d .
Si7 Si 0.24777(9) 0.02215(6) 0.55393(4) 0.01850(16) Uani 1 1 d .
Si8 Si 0.43322(9) 0.07136(6) 0.39715(4) 0.01962(17) Uani 1 1 d .

loop_
_atom_site_aniso_label
_atom_site_aniso_U_11
_atom_site_aniso_U_22
_atom_site_aniso_U_33
_atom_site_aniso_U_23
_atom_site_aniso_U_13
_atom_site_aniso_U_12
C1 0.0267(16) 0.0358(17) 0.0296(17) -0.0049(13) -0.0127(13) 0.0120(13)
C2 0.048(2) 0.047(2) 0.068(3) 0.005(2) -0.035(2) -0.0051(19)
C3 0.055(2) 0.0335(19) 0.043(2) -0.0033(16) -0.0227(18) 0.0162(17)
C4 0.048(3) 0.113(4) 0.035(2) -0.006(2) -0.0047(18) 0.044(3)
C5 0.0252(15) 0.0207(14) 0.0331(17) -0.0053(12) -0.0039(12) -0.0029(12)
C6 0.0301(16) 0.0266(15) 0.0263(15) -0.0060(12) -0.0124(12) -0.0052(12)
C7 0.064(3) 0.039(2) 0.070(3) -0.027(2) -0.027(2) -0.0077(19)
C8 0.0345(19) 0.065(3) 0.0330(19) -0.0086(17) -0.0069(15) -0.0121(18)
C9 0.0376(19) 0.048(2) 0.0338(19) 0.0017(16) -0.0158(15) -0.0040(16)
C10 0.0284(16) 0.0333(17) 0.0366(18) -0.0125(14) -0.0070(13) 0.0018(13)
C11 0.0205(14) 0.0365(17) 0.0174(14) -0.0070(12) -0.0022(11) 0.0022(12)
C12 0.0237(15) 0.0359(17) 0.0237(15) -0.0114(13) -0.0044(12) -0.0100(12)
C13 0.0257(16) 0.0396(19) 0.041(2) 0.0053(15) -0.0113(14) -0.0093(14)
C14 0.037(2) 0.046(2) 0.070(3) 0.009(2) 0.009(2) 0.0031(18)
C15 0.067(3) 0.157(6) 0.044(3) 0.008(3) -0.022(2) -0.064(4)
C16 0.048(2) 0.039(2) 0.058(3) -0.0053(18) -0.0058(19) -0.0193(18)
C17 0.0265(16) 0.0261(16) 0.0413(19) -0.0006(13) -0.0097(14) -0.0030(13)
C18 0.040(2) 0.045(2) 0.0321(18) -0.0116(15) -0.0006(15) 0.0199(16)
C19 0.050(3) 0.066(3) 0.058(3) -0.004(2) 0.009(2) 0.010(2)
C20 0.074(4) 0.081(4) 0.110(5) -0.063(3) -0.016(3) 0.042(3)
C21 0.041(2) 0.111(4) 0.046(3) -0.009(3) -0.0114(19) 0.024(3)
C22 0.0393(19) 0.041(2) 0.043(2) -0.0170(16) -0.0159(16) 0.0051(16)
C23 0.0412(19) 0.048(2) 0.0242(16) 0.0020(14) -0.0083(14) -0.0193(16)
C24 0.0398(18) 0.0417(19) 0.0193(15) -0.0092(13) -0.0110(13) 0.0077(15)
O1 0.0308(11) 0.0229(10) 0.0241(11) -0.0064(8) -0.0111(9) 0.0020(8)
O2 0.0318(11) 0.0190(10) 0.0240(10) -0.0082(8) -0.0107(9) 0.0027(8)
O3 0.0198(9) 0.0208(9) 0.0164(9) -0.0046(7) -0.0033(7) -0.0036(8)
O4 0.0181(9) 0.0198(10) 0.0237(10) -0.0042(8) -0.0073(8) 0.0022(7)
O5 0.0167(9) 0.0224(10) 0.0167(9) -0.0047(7) -0.0040(7) 0.0014(7)
O6 0.0254(10) 0.0209(10) 0.0229(10) -0.0027(8) -0.0082(8) 0.0065(8)
O7 0.0273(11) 0.0237(10) 0.0296(11) -0.0128(9) -0.0099(9) 0.0022(8)
O8 0.0332(12) 0.0234(11) 0.0300(12) -0.0078(9) -0.0029(9) 0.0033(9)
O9 0.0238(10) 0.0224(10) 0.0246(11) -0.0052(8) -0.0031(8) 0.0059(8)
O10 0.0306(11) 0.0248(10) 0.0165(10) -0.0050(8) -0.0055(8) -0.0032(8)
O11 0.0318(11) 0.0187(10) 0.0252(11) -0.0029(8) -0.0032(9) 0.0035(8)
O12 0.0265(11) 0.0283(11) 0.0188(10) -0.0062(8) -0.0074(8) 0.0116(9)
O13 0.0220(10) 0.0221(10) 0.0322(12) 0.0016(9) -0.0062(9) -0.0025(8)
O14 0.0368(13) 0.0336(12) 0.0332(13) -0.0170(10) -0.0037(10) 0.0116(10)
Si1 0.0209(4) 0.0171(4) 0.0214(4) -0.0036(3) -0.0068(3) 0.0027(3)
Si2 0.0237(4) 0.0195(4) 0.0216(4) -0.0090(3) -0.0074(3) 0.0021(3)
Si3 0.0170(3) 0.0171(3) 0.0133(3) -0.0051(3) -0.0031(3) 0.0010(3)
Si4 0.0144(3) 0.0179(3) 0.0148(3) -0.0050(3) -0.0044(3) -0.0017(3)
Si5 0.0227(4) 0.0176(4) 0.0248(4) -0.0009(3) -0.0041(3) 0.0013(3)
Si6 0.0268(4) 0.0240(4) 0.0251(4) -0.0103(3) -0.0065(3) 0.0070(3)
Si7 0.0211(4) 0.0187(4) 0.0151(4) -0.0022(3) -0.0045(3) 0.0003(3)
Si8 0.0245(4) 0.0195(4) 0.0137(4) -0.0032(3) -0.0054(3) 0.0055(3)

loop_
_atom_type_symbol
_atom_type_description
_atom_type_scat_dispersion_real
_atom_type_scat_dispersion_imag
_atom_type_scat_source
C C 0.0033 0.0016 'International Tables Vol C Tables 4.2.6.8 and 6.1.1.4'
H H 0.0000 0.0000 'International Tables Vol C Tables 4.2.6.8 and 6.1.1.4'
O O 0.0106 0.0060 'International Tables Vol C Tables 4.2.6.8 and 6.1.1.4'
Si Si 0.0817 0.0704 'International Tables Vol C Tables 4.2.6.8 and 6.1.1.4'

loop_
_geom_angle_atom_site_label_1
_geom_angle_atom_site_label_2
_geom_angle_atom_site_label_3
_geom_angle
_geom_angle_site_symmetry_1
_geom_angle_site_symmetry_3
O6 C1 C2 108.8(3) . .
O6 C1 C4 110.2(3) . .
C2 C1 C4 112.2(4) . .
O6 C1 C3 105.2(3) . .
C2 C1 C3 109.9(3) . .
C4 C1 C3 110.2(3) . .
C1 C2 H2A 109.5 . .
C1 C2 H2B 109.5 . .
H2A C2 H2B 109.5 . .
C1 C2 H2C 109.5 . .
H2A C2 H2C 109.5 . .
H2B C2 H2C 109.5 . .
C1 C3 H3A 109.5 . .
C1 C3 H3B 109.5 . .
H3A C3 H3B 109.5 . .
C1 C3 H3C 109.5 . .
H3A C3 H3C 109.5 . .
H3B C3 H3C 109.5 . .
C1 C4 H4A 109.5 . .
C1 C4 H4B 109.5 . .
H4A C4 H4B 109.5 . .
C1 C4 H4C 109.5 . .
H4A C4 H4C 109.5 . .
H4B C4 H4C 109.5 . .
Si1 C5 H5A 109.5 . .
Si1 C5 H5B 109.5 . .
H5A C5 H5B 109.5 . .
Si1 C5 H5C 109.5 . .
H5A C5 H5C 109.5 . .
H5B C5 H5C 109.5 . .
O7 C6 C7 104.8(3) . .
O7 C6 C9 108.9(3) . .
C7 C6 C9 111.5(3) . .
O7 C6 C8 110.2(2) . .
C7 C6 C8 111.4(3) . .
C9 C6 C8 109.8(3) . .
C6 C7 H7A 109.5 . .
C6 C7 H7B 109.5 . .
H7A C7 H7B 109.5 . .
C6 C7 H7C 109.5 . .
H7A C7 H7C 109.5 . .
H7B C7 H7C 109.5 . .
C6 C8 H8A 109.5 . .
C6 C8 H8B 109.5 . .
H8A C8 H8B 109.5 . .
C6 C8 H8C 109.5 . .
H8A C8 H8C 109.5 . .
H8B C8 H8C 109.5 . .
C6 C9 H9A 109.5 . .
C6 C9 H9B 109.5 . .
H9A C9 H9B 109.5 . .
C6 C9 H9C 109.5 . .
H9A C9 H9C 109.5 . .
H9B C9 H9C 109.5 . .
Si2 C10 H10A 109.5 . .
Si2 C10 H10B 109.5 . .
H10A C10 H10B 109.5 . .
Si2 C10 H10C 109.5 . .
H10A C10 H10C 109.5 . .
H10B C10 H10C 109.5 . .
Si3 C11 H11A 109.5 . .
Si3 C11 H11B 109.5 . .
H11A C11 H11B 109.5 . .
Si3 C11 H11C 109.5 . .
H11A C11 H11C 109.5 . .
H11B C11 H11C 109.5 . .
Si4 C12 H12A 109.5 . .
Si4 C12 H12B 109.5 . .
H12A C12 H12B 109.5 . .
Si4 C12 H12C 109.5 . .
H12A C12 H12C 109.5 . .
H12B C12 H12C 109.5 . .
O13 C13 C15 110.7(3) . .
O13 C13 C16 105.4(3) . .
C15 C13 C16 113.7(4) . .
O13 C13 C14 107.5(3) . .
C15 C13 C14 111.0(4) . .
C16 C13 C14 108.2(3) . .
C13 C14 H14A 109.5 . .
C13 C14 H14B 109.5 . .
H14A C14 H14B 109.5 . .
C13 C14 H14C 109.5 . .
H14A C14 H14C 109.5 . .
H14B C14 H14C 109.5 . .
C13 C15 H15A 109.5 . .
C13 C15 H15B 109.5 . .
H15A C15 H15B 109.5 . .
C13 C15 H15C 109.5 . .
H15A C15 H15C 109.5 . .
H15B C15 H15C 109.5 . .
C13 C16 H16A 109.5 . .
C13 C16 H16B 109.5 . .
H16A C16 H16B 109.5 . .
C13 C16 H16C 109.5 . .
H16A C16 H16C 109.5 . .
H16B C16 H16C 109.5 . .
Si5 C17 H17A 109.5 . .
Si5 C17 H17B 109.5 . .
H17A C17 H17B 109.5 . .
Si5 C17 H17C 109.5 . .
H17A C17 H17C 109.5 . .
H17B C17 H17C 109.5 . .
O14 C18 C21 111.0(3) . .
O14 C18 C20 105.4(4) . .
C21 C18 C20 111.7(4) . .
O14 C18 C19 108.1(3) . .
C21 C18 C19 109.8(4) . .
C20 C18 C19 110.6(4) . .
C18 C19 H19A 109.5 . .
C18 C19 H19B 109.5 . .
H19A C19 H19B 109.5 . .
C18 C19 H19C 109.5 . .
H19A C19 H19C 109.5 . .
H19B C19 H19C 109.5 . .
C18 C20 H20A 109.5 . .
C18 C20 H20B 109.5 . .
H20A C20 H20B 109.5 . .
C18 C20 H20C 109.5 . .
H20A C20 H20C 109.5 . .
H20B C20 H20C 109.5 . .
C18 C21 H21A 109.5 . .
C18 C21 H21B 109.5 . .
H21A C21 H21B 109.5 . .
C18 C21 H21C 109.5 . .
H21A C21 H21C 109.5 . .
H21B C21 H21C 109.5 . .
Si6 C22 H22A 109.5 . .
Si6 C22 H22B 109.5 . .
H22A C22 H22B 109.5 . .
Si6 C22 H22C 109.5 . .
H22A C22 H22C 109.5 . .
H22B C22 H22C 109.5 . .
Si7 C23 H23A 109.5 . .
Si7 C23 H23B 109.5 . .
H23A C23 H23B 109.5 . .
Si7 C23 H23C 109.5 . .
H23A C23 H23C 109.5 . .
H23B C23 H23C 109.5 . .
Si8 C24 H24A 109.5 . .
Si8 C24 H24B 109.5 . .
H24A C24 H24B 109.5 . .
Si8 C24 H24C 109.5 . .
H24A C24 H24C 109.5 . .
H24B C24 H24C 109.5 . .
Si2 O1 Si1 141.98(14) . .
Si3 O2 Si2 148.74(15) . .
Si4 O3 Si3 144.24(13) . .
Si4 O4 Si1 143.27(13) . .
Si3 O5 Si4 147.75(13) 2_665 .
C1 O6 Si1 134.1(2) . .
C6 O7 Si2 133.74(19) . .
Si5 O8 Si6 140.75(14) . .
Si7 O9 Si6 146.67(14) . .
Si8 O10 Si7 142.75(14) . .
Si8 O11 Si5 146.31(15) . .
Si8 O12 Si7 147.98(14) 2_656 .
C13 O13 Si5 133.05(19) . .
C18 O14 Si6 133.1(2) . .
O6 Si1 O1 110.71(11) . .
O6 Si1 O4 110.57(11) . .
O1 Si1 O4 107.55(11) . .
O6 Si1 C5 107.01(13) . .
O1 Si1 C5 110.23(13) . .
O4 Si1 C5 110.79(12) . .
O7 Si2 O1 110.77(12) . .
O7 Si2 O2 110.03(11) . .
O1 Si2 O2 107.51(11) . .
O7 Si2 C10 106.59(13) . .
O1 Si2 C10 110.38(13) . .
O2 Si2 C10 111.61(14) . .
O2 Si3 O5 107.59(11) . 2_665
O2 Si3 O3 109.13(10) . .
O5 Si3 O3 109.46(10) 2_665 .
O2 Si3 C11 112.17(13) . .
O5 Si3 C11 108.70(12) 2_665 .
O3 Si3 C11 109.73(12) . .
O4 Si4 O5 108.56(10) . .
O4 Si4 O3 109.33(10) . .
O5 Si4 O3 109.34(10) . .
O4 Si4 C12 110.42(13) . .
O5 Si4 C12 109.69(12) . .
O3 Si4 C12 109.48(12) . .
O13 Si5 O8 110.75(12) . .
O13 Si5 O11 110.13(11) . .
O8 Si5 O11 107.36(11) . .
O13 Si5 C17 106.88(13) . .
O8 Si5 C17 110.69(14) . .
O11 Si5 C17 111.06(14) . .
O14 Si6 O8 110.52(12) . .
O14 Si6 O9 110.03(12) . .
O8 Si6 O9 107.61(11) . .
O14 Si6 C22 106.94(15) . .
O8 Si6 C22 110.06(16) . .
O9 Si6 C22 111.71(14) . .
O9 Si7 O12 108.33(11) . .
O9 Si7 O10 109.28(11) . .
O12 Si7 O10 109.68(11) . .
O9 Si7 C23 110.64(15) . .
O12 Si7 C23 109.39(14) . .
O10 Si7 C23 109.51(14) . .
O12 Si8 O11 107.98(12) 2_656 .
O12 Si8 O10 109.12(11) 2_656 .
O11 Si8 O10 109.32(11) . .
O12 Si8 C24 108.30(13) 2_656 .
O11 Si8 C24 112.21(14) . .
O10 Si8 C24 109.85(14) . .

loop_
_geom_bond_atom_site_label_1
_geom_bond_atom_site_label_2
_geom_bond_distance
_geom_bond_site_symmetry_2
C1 O6 1.447(3) .
C1 C2 1.509(5) .
C1 C4 1.517(5) .
C1 C3 1.524(5) .
C2 H2A 0.9800 .
C2 H2B 0.9800 .
C2 H2C 0.9800 .
C3 H3A 0.9800 .
C3 H3B 0.9800 .
C3 H3C 0.9800 .
C4 H4A 0.9800 .
C4 H4B 0.9800 .
C4 H4C 0.9800 .
C5 Si1 1.840(3) .
C5 H5A 0.9800 .
C5 H5B 0.9800 .
C5 H5C 0.9800 .
C6 O7 1.447(4) .
C6 C7 1.510(4) .
C6 C9 1.516(4) .
C6 C8 1.520(5) .
C7 H7A 0.9800 .
C7 H7B 0.9800 .
C7 H7C 0.9800 .
C8 H8A 0.9800 .
C8 H8B 0.9800 .
C8 H8C 0.9800 .
C9 H9A 0.9800 .
C9 H9B 0.9800 .
C9 H9C 0.9800 .
C10 Si2 1.837(3) .
C10 H10A 0.9800 .
C10 H10B 0.9800 .
C10 H10C 0.9800 .
C11 Si3 1.834(3) .
C11 H11A 0.9800 .
C11 H11B 0.9800 .
C11 H11C 0.9800 .
C12 Si4 1.835(3) .
C12 H12A 0.9800 .
C12 H12B 0.9800 .
C12 H12C 0.9800 .
C13 O13 1.445(4) .
C13 C15 1.481(5) .
C13 C16 1.517(5) .
C13 C14 1.534(6) .
C14 H14A 0.9800 .
C14 H14B 0.9800 .
C14 H14C 0.9800 .
C15 H15A 0.9800 .
C15 H15B 0.9800 .
C15 H15C 0.9800 .
C16 H16A 0.9800 .
C16 H16B 0.9800 .
C16 H16C 0.9800 .
C17 Si5 1.838(3) .
C17 H17A 0.9800 .
C17 H17B 0.9800 .
C17 H17C 0.9800 .
C18 O14 1.433(4) .
C18 C21 1.504(6) .
C18 C20 1.504(5) .
C18 C19 1.515(6) .
C19 H19A 0.9800 .
C19 H19B 0.9800 .
C19 H19C 0.9800 .
C20 H20A 0.9800 .
C20 H20B 0.9800 .
C20 H20C 0.9800 .
C21 H21A 0.9800 .
C21 H21B 0.9800 .
C21 H21C 0.9800 .
C22 Si6 1.840(4) .
C22 H22A 0.9800 .
C22 H22B 0.9800 .
C22 H22C 0.9800 .
C23 Si7 1.825(3) .
C23 H23A 0.9800 .
C23 H23B 0.9800 .
C23 H23C 0.9800 .
C24 Si8 1.838(3) .
C24 H24A 0.9800 .
C24 H24B 0.9800 .
C24 H24C 0.9800 .
O1 Si2 1.625(2) .
O1 Si1 1.629(2) .
O2 Si3 1.616(2) .
O2 Si2 1.632(2) .
O3 Si4 1.625(2) .
O3 Si3 1.625(2) .
O4 Si4 1.621(2) .
O4 Si1 1.634(2) .
O5 Si3 1.6170(19) 2_665
O5 Si4 1.6212(19) .
O6 Si1 1.615(2) .
O7 Si2 1.609(2) .
O8 Si5 1.624(2) .
O8 Si6 1.627(2) .
O9 Si7 1.613(2) .
O9 Si6 1.631(2) .
O10 Si8 1.624(2) .
O10 Si7 1.627(2) .
O11 Si8 1.615(2) .
O11 Si5 1.632(2) .
O12 Si8 1.612(2) 2_656
O12 Si7 1.620(2) .
O13 Si5 1.616(2) .
O14 Si6 1.612(2) .
Si3 O5 1.6171(19) 2_665
Si8 O12 1.612(2) 2_656
